data_7102326
loop_
_publ_author_name
'Li, Hong-Xi'
'Wu, Hua-Zhou'
'Zhang, Wen-Hua'
'Ren, Zhi-Gang'
'Zhang, Yong'
'Lang, Jian-Ping'

_publ_section_title
;
 Unique formation of two high-nuclearity metallamacrocycles from a
 mononuclear complex [Zn(dmpzdtc)2]
 (dmpzdtc=3,5-dimethylpyrazole-1-dithiocarboxylate) via CS2
 elimination.
;
_journal_issue 47
_journal_name_full 'Chemical communications (Cambridge, England)'
_journal_page_first 5052
_journal_page_last 5054
_journal_paper_doi 10.1039/b710787k
_journal_year 2007
_chemical_formula_moiety 'C32 H42 N12 S4 Zn3, C H2 Cl2'
_chemical_formula_sum 'C33 H44 Cl2 N12 S4 Zn3'
_chemical_formula_weight 1004.15
_chemical_name_systematic
;
?
;
_space_group_IT_number 2
_symmetry_cell_setting triclinic
_symmetry_space_group_name_Hall '-P 1'
_symmetry_space_group_name_H-M 'P -1'
_atom_sites_solution_hydrogens geom
_atom_sites_solution_primary direct
_atom_sites_solution_secondary difmap
_audit_creation_method SHELXL-97
_cell_angle_alpha 81.603(8)
_cell_angle_beta 86.174(8)
_cell_angle_gamma 63.810(5)
_cell_formula_units_Z 2
_cell_length_a 12.1532(13)
_cell_length_b 13.5228(12)
_cell_length_c 14.3299(18)
_cell_measurement_reflns_used 6824
_cell_measurement_temperature 153(2)
_cell_measurement_theta_max 25.3
_cell_measurement_theta_min 3.0
_cell_volume 2090.6(4)
_computing_structure_refinement 'SHELXL-97 (Sheldrick, 1997)'
_computing_structure_solution 'SHELXS-97 (Sheldrick, 1990)'
_diffrn_ambient_temperature 153(2)
_diffrn_measured_fraction_theta_full 0.994
_diffrn_measured_fraction_theta_max 0.994
_diffrn_measurement_device_type 'Rigaku Mercury'
_diffrn_measurement_method \w
_diffrn_radiation_monochromator graphite
_diffrn_radiation_source 'fine-focus sealed tube'
_diffrn_radiation_type MoK\a
_diffrn_radiation_wavelength 0.71070
_diffrn_reflns_av_R_equivalents 0.0374
_diffrn_reflns_av_sigmaI/netI 0.0486
_diffrn_reflns_limit_h_max 14
_diffrn_reflns_limit_h_min -14
_diffrn_reflns_limit_k_max 16
_diffrn_reflns_limit_k_min -15
_diffrn_reflns_limit_l_max 16
_diffrn_reflns_limit_l_min -17
_diffrn_reflns_number 20557
_diffrn_reflns_theta_full 25.35
_diffrn_reflns_theta_max 25.35
_diffrn_reflns_theta_min 3.02
_diffrn_standards_decay_% 0
_diffrn_standards_interval_count 0
_diffrn_standards_interval_time 0
_diffrn_standards_number 0
_exptl_absorpt_coefficient_mu 2.077
_exptl_absorpt_correction_T_max 0.7640
_exptl_absorpt_correction_T_min 0.5451
_exptl_absorpt_correction_type multi-scan
_exptl_absorpt_process_details 'Jacobson, R. (1998) Private communication.'
_exptl_crystal_colour orange-yellow
_exptl_crystal_density_diffrn 1.595
_exptl_crystal_density_method 'not measured'
_exptl_crystal_description block
_exptl_crystal_F_000 1028
_exptl_crystal_size_max 0.41
_exptl_crystal_size_mid 0.24
_exptl_crystal_size_min 0.13
_refine_diff_density_max 1.252
_refine_diff_density_min -0.627
_refine_diff_density_rms 0.090
_refine_ls_extinction_method none
_refine_ls_goodness_of_fit_ref 1.094
_refine_ls_hydrogen_treatment constr
_refine_ls_matrix_type full
_refine_ls_number_parameters 500
_refine_ls_number_reflns 7624
_refine_ls_number_restraints 0
_refine_ls_restrained_S_all 1.094
_refine_ls_R_factor_all 0.0663
_refine_ls_R_factor_gt 0.0511
_refine_ls_shift/su_max 0.001
_refine_ls_shift/su_mean 0.000
_refine_ls_structure_factor_coef Fsqd
_refine_ls_weighting_details 'calc w=1/[\s^2^(Fo^2^)+(0.0360P)^2^+4.3368P] where P=(Fo^2^+2Fc^2^)/3'
_refine_ls_weighting_scheme calc
_refine_ls_wR_factor_gt 0.1039
_refine_ls_wR_factor_ref 0.1107
_reflns_number_gt 6319
_reflns_number_total 7624
_reflns_threshold_expression >2sigma(I)
_cod_data_source_file b710787k.txt
_cod_data_source_block 4
_cod_database_code 7102326

loop_
_symmetry_equiv_pos_as_xyz
'x, y, z'
'-x, -y, -z'

loop_
_atom_site_label
_atom_site_type_symbol
_atom_site_fract_x
_atom_site_fract_y
_atom_site_fract_z
_atom_site_U_iso_or_equiv
_atom_site_adp_type
_atom_site_occupancy
_atom_site_symmetry_multiplicity
_atom_site_calc_flag
_atom_site_refinement_flags
Zn1 Zn 0.55874(5) 0.69292(4) 0.25919(4) 0.02636(14) Uani 1 1 d .
Zn2 Zn 0.40695(4) 0.99422(4) 0.25939(3) 0.02154(13) Uani 1 1 d .
Zn3 Zn 0.24742(5) 1.29489(4) 0.25580(4) 0.02522(14) Uani 1 1 d .
S1 S 0.71039(14) 0.30390(11) 0.34079(12) 0.0571(4) Uani 1 1 d .
S2 S 0.55778(12) 0.54009(10) 0.35773(9) 0.0346(3) Uani 1 1 d .
S3 S 0.09347(11) 1.43989(9) 0.16243(9) 0.0321(3) Uani 1 1 d .
S4 S 0.02522(12) 1.67880(10) 0.15250(10) 0.0417(3) Uani 1 1 d .
Cl1 Cl 0.89580(12) 0.99809(11) 0.11124(10) 0.0458(3) Uani 1 1 d .
Cl2 Cl 0.93328(14) 1.00936(11) 0.30734(10) 0.0529(4) Uani 1 1 d .
N1 N 0.7054(3) 0.4670(3) 0.2091(3) 0.0275(8) Uani 1 1 d .
N2 N 0.6792(3) 0.5773(3) 0.1809(3) 0.0266(8) Uani 1 1 d .
N3 N 0.4071(3) 0.7943(3) 0.1906(2) 0.0227(8) Uani 1 1 d .
N4 N 0.3517(3) 0.9089(3) 0.1877(3) 0.0237(8) Uani 1 1 d .
N5 N 0.6294(3) 0.7772(3) 0.3133(2) 0.0230(8) Uani 1 1 d .
N6 N 0.5630(3) 0.8886(3) 0.3257(2) 0.0228(8) Uani 1 1 d .
N7 N 0.2673(3) 1.0744(3) 0.3430(2) 0.0226(8) Uani 1 1 d .
N8 N 0.2007(3) 1.1886(3) 0.3366(2) 0.0226(8) Uani 1 1 d .
N9 N 0.4474(3) 1.1064(3) 0.1775(2) 0.0227(8) Uani 1 1 d .
N10 N 0.4038(3) 1.2167(3) 0.1911(2) 0.0240(8) Uani 1 1 d .
N11 N 0.2488(3) 1.4178(3) 0.3207(3) 0.0263(8) Uani 1 1 d .
N12 N 0.1686(3) 1.5274(3) 0.2878(3) 0.0251(8) Uani 1 1 d .
C1 C 0.8244(6) 0.2824(4) 0.1414(5) 0.0566(16) Uani 1 1 d .
H1A H 0.8670 0.2613 0.0818 0.085 Uiso 1 1 calc R
H1B H 0.7551 0.2633 0.1484 0.085 Uiso 1 1 calc R
H1C H 0.8814 0.2425 0.1940 0.085 Uiso 1 1 calc R
C2 C 0.7792(4) 0.4027(4) 0.1413(4) 0.0347(11) Uani 1 1 d .
C3 C 0.7969(4) 0.4752(4) 0.0725(4) 0.0357(11) Uani 1 1 d .
H3 H 0.8431 0.4572 0.0161 0.043 Uiso 1 1 calc R
C4 C 0.7332(4) 0.5829(3) 0.1009(3) 0.0221(9) Uani 1 1 d .
C5 C 0.7290(5) 0.6895(4) 0.0513(3) 0.0391(12) Uani 1 1 d .
H5A H 0.6590 0.7251 0.0080 0.059 Uiso 1 1 calc R
H5B H 0.8051 0.6745 0.0155 0.059 Uiso 1 1 calc R
H5C H 0.7201 0.7390 0.0978 0.059 Uiso 1 1 calc R
C6 C 0.6620(4) 0.4362(4) 0.2974(4) 0.0331(11) Uani 1 1 d .
C7 C 0.3654(4) 0.6491(4) 0.1345(3) 0.0324(11) Uani 1 1 d .
H7A H 0.4389 0.6209 0.0949 0.049 Uiso 1 1 calc R
H7B H 0.2975 0.6453 0.1044 0.049 Uiso 1 1 calc R
H7C H 0.3818 0.6038 0.1964 0.049 Uiso 1 1 calc R
C8 C 0.3318(4) 0.7673(3) 0.1463(3) 0.0247(10) Uani 1 1 d .
C9 C 0.2295(4) 0.8621(4) 0.1151(3) 0.0262(10) Uani 1 1 d .
H9 H 0.1621 0.8668 0.0816 0.031 Uiso 1 1 calc R
C10 C 0.2446(4) 0.9496(3) 0.1425(3) 0.0237(9) Uani 1 1 d .
C11 C 0.1626(4) 1.0719(4) 0.1290(3) 0.0327(11) Uani 1 1 d .
H11A H 0.1098 1.0921 0.1846 0.049 Uiso 1 1 calc R
H11B H 0.1116 1.0906 0.0730 0.049 Uiso 1 1 calc R
H11C H 0.2126 1.1129 0.1206 0.049 Uiso 1 1 calc R
C12 C 0.8302(4) 0.6205(4) 0.3588(4) 0.0323(11) Uani 1 1 d .
H12A H 0.7953 0.5727 0.3931 0.049 Uiso 1 1 calc R
H12B H 0.9045 0.6087 0.3909 0.049 Uiso 1 1 calc R
H12C H 0.8508 0.6020 0.2943 0.049 Uiso 1 1 calc R
C13 C 0.7385(4) 0.7397(4) 0.3559(3) 0.0256(10) Uani 1 1 d .
C14 C 0.7448(4) 0.8248(4) 0.3946(3) 0.0281(10) Uani 1 1 d .
H14 H 0.8115 0.8211 0.4283 0.034 Uiso 1 1 calc R
C15 C 0.6338(4) 0.9167(3) 0.3740(3) 0.0251(10) Uani 1 1 d .
C16 C 0.5883(5) 1.0329(4) 0.3972(4) 0.0352(11) Uani 1 1 d .
H16A H 0.5852 1.0829 0.3396 0.053 Uiso 1 1 calc R
H16B H 0.6440 1.0350 0.4425 0.053 Uiso 1 1 calc R
H16C H 0.5060 1.0569 0.4248 0.053 Uiso 1 1 calc R
C17 C 0.2496(5) 0.9046(4) 0.4177(3) 0.0334(11) Uani 1 1 d .
H17A H 0.2288 0.8773 0.3650 0.050 Uiso 1 1 calc R
H17B H 0.2121 0.8852 0.4758 0.050 Uiso 1 1 calc R
H17C H 0.3388 0.8704 0.4251 0.050 Uiso 1 1 calc R
C18 C 0.2020(4) 1.0286(3) 0.3980(3) 0.0248(10) Uani 1 1 d .
C19 C 0.0962(4) 1.1118(4) 0.4274(3) 0.0291(10) Uani 1 1 d .
H19 H 0.0341 1.1031 0.4668 0.035 Uiso 1 1 calc R
C20 C 0.0979(4) 1.2102(3) 0.3884(3) 0.0236(9) Uani 1 1 d .
C21 C 0.0065(4) 1.3273(4) 0.3979(4) 0.0366(12) Uani 1 1 d .
H21A H 0.0440 1.3625 0.4319 0.055 Uiso 1 1 calc R
H21B H -0.0652 1.3266 0.4330 0.055 Uiso 1 1 calc R
H21C H -0.0189 1.3691 0.3351 0.055 Uiso 1 1 calc R
C22 C 0.6114(4) 0.9682(4) 0.0907(3) 0.0320(11) Uani 1 1 d .
H22A H 0.6725 0.9206 0.1389 0.048 Uiso 1 1 calc R
H22B H 0.6527 0.9720 0.0300 0.048 Uiso 1 1 calc R
H22C H 0.5534 0.9371 0.0847 0.048 Uiso 1 1 calc R
C23 C 0.5435(4) 1.0828(3) 0.1186(3) 0.0241(9) Uani 1 1 d .
C24 C 0.5631(4) 1.1759(3) 0.0932(3) 0.0275(10) Uani 1 1 d .
H24 H 0.6249 1.1823 0.0520 0.033 Uiso 1 1 calc R
C25 C 0.4747(4) 1.2582(3) 0.1400(3) 0.0253(10) Uani 1 1 d .
C26 C 0.4512(5) 1.3768(3) 0.1370(4) 0.0346(11) Uani 1 1 d .
H26A H 0.3661 1.4255 0.1181 0.052 Uiso 1 1 calc R
H26B H 0.5067 1.3928 0.0912 0.052 Uiso 1 1 calc R
H26C H 0.4653 1.3900 0.1996 0.052 Uiso 1 1 calc R
C27 C 0.4057(4) 1.3175(4) 0.4406(3) 0.0366(11) Uani 1 1 d .
H27A H 0.3908 1.2530 0.4351 0.055 Uiso 1 1 calc R
H27B H 0.4076 1.3251 0.5073 0.055 Uiso 1 1 calc R
H27C H 0.4845 1.3071 0.4110 0.055 Uiso 1 1 calc R
C28 C 0.3052(4) 1.4201(3) 0.3920(3) 0.0259(10) Uani 1 1 d .
C29 C 0.2656(4) 1.5312(4) 0.4111(3) 0.0320(11) Uani 1 1 d .
H29 H 0.2941 1.5542 0.4603 0.038 Uiso 1 1 calc R
C30 C 0.1787(4) 1.5984(4) 0.3451(3) 0.0316(11) Uani 1 1 d .
C31 C 0.1074(5) 1.7191(4) 0.3368(4) 0.0404(12) Uani 1 1 d .
H31A H 0.1235 1.7468 0.3914 0.061 Uiso 1 1 calc R
H31B H 0.0198 1.7380 0.3345 0.061 Uiso 1 1 calc R
H31C H 0.1310 1.7535 0.2789 0.061 Uiso 1 1 calc R
C32 C 0.0991(4) 1.5494(4) 0.2051(3) 0.0268(10) Uani 1 1 d .
C33 C 0.8445(6) 0.9892(6) 0.2269(4) 0.0607(17) Uani 1 1 d .
H33A H 0.8460 0.9151 0.2451 0.073 Uiso 1 1 calc R
H33B H 0.7584 1.0457 0.2307 0.073 Uiso 1 1 calc R

loop_
_atom_site_aniso_label
_atom_site_aniso_U_11
_atom_site_aniso_U_22
_atom_site_aniso_U_33
_atom_site_aniso_U_23
_atom_site_aniso_U_13
_atom_site_aniso_U_12
Zn1 0.0248(3) 0.0175(3) 0.0351(3) -0.0065(2) -0.0006(2) -0.0068(2)
Zn2 0.0197(3) 0.0143(2) 0.0303(3) -0.0056(2) 0.0012(2) -0.0065(2)
Zn3 0.0245(3) 0.0164(3) 0.0333(3) -0.0069(2) 0.0042(2) -0.0071(2)
S1 0.0512(9) 0.0257(7) 0.0787(11) 0.0100(7) 0.0127(8) -0.0095(7)
S2 0.0391(7) 0.0275(6) 0.0362(7) -0.0018(5) 0.0031(5) -0.0147(6)
S3 0.0315(7) 0.0261(6) 0.0373(7) -0.0053(5) -0.0048(5) -0.0104(5)
S4 0.0415(8) 0.0256(6) 0.0508(8) -0.0005(6) -0.0083(6) -0.0082(6)
Cl1 0.0382(7) 0.0457(8) 0.0507(8) -0.0068(6) -0.0009(6) -0.0156(6)
Cl2 0.0618(9) 0.0372(7) 0.0505(8) -0.0002(6) -0.0146(7) -0.0130(7)
N1 0.025(2) 0.0117(17) 0.044(2) -0.0012(16) -0.0025(17) -0.0065(16)
N2 0.0225(19) 0.0139(18) 0.039(2) -0.0041(16) -0.0034(17) -0.0036(16)
N3 0.0227(19) 0.0161(17) 0.030(2) -0.0077(15) 0.0030(15) -0.0082(16)
N4 0.0216(19) 0.0162(18) 0.034(2) -0.0065(15) 0.0006(16) -0.0079(16)
N5 0.0223(19) 0.0163(17) 0.030(2) -0.0044(15) 0.0018(16) -0.0081(16)
N6 0.0191(18) 0.0140(17) 0.031(2) -0.0038(15) -0.0015(15) -0.0028(15)
N7 0.0203(19) 0.0195(18) 0.028(2) -0.0070(15) 0.0017(15) -0.0074(16)
N8 0.0225(19) 0.0141(17) 0.030(2) -0.0054(15) 0.0023(16) -0.0061(16)
N9 0.0211(19) 0.0139(17) 0.031(2) -0.0056(15) 0.0010(16) -0.0055(15)
N10 0.026(2) 0.0151(17) 0.031(2) -0.0059(15) 0.0037(16) -0.0088(16)
N11 0.0226(19) 0.0150(18) 0.036(2) -0.0042(16) 0.0039(17) -0.0038(16)
N12 0.0218(19) 0.0145(17) 0.036(2) -0.0062(16) 0.0035(16) -0.0049(16)
C1 0.055(4) 0.036(3) 0.070(4) -0.014(3) 0.013(3) -0.011(3)
C2 0.025(2) 0.030(3) 0.046(3) -0.002(2) 0.001(2) -0.010(2)
C3 0.035(3) 0.034(3) 0.037(3) -0.012(2) 0.002(2) -0.012(2)
C4 0.026(2) 0.016(2) 0.024(2) -0.0034(17) -0.0061(19) -0.0084(19)
C5 0.050(3) 0.032(3) 0.033(3) -0.006(2) 0.009(2) -0.017(3)
C6 0.023(2) 0.032(3) 0.045(3) -0.006(2) -0.003(2) -0.011(2)
C7 0.035(3) 0.022(2) 0.042(3) -0.011(2) -0.001(2) -0.011(2)
C8 0.025(2) 0.024(2) 0.028(2) -0.0062(19) 0.0043(19) -0.012(2)
C9 0.023(2) 0.027(2) 0.030(2) -0.0033(19) 0.0002(19) -0.011(2)
C10 0.023(2) 0.019(2) 0.027(2) -0.0040(18) 0.0036(18) -0.0079(19)
C11 0.029(3) 0.023(2) 0.042(3) -0.006(2) -0.003(2) -0.007(2)
C12 0.022(2) 0.024(2) 0.045(3) -0.005(2) 0.000(2) -0.005(2)
C13 0.020(2) 0.023(2) 0.031(2) -0.0013(19) 0.0019(19) -0.0079(19)
C14 0.026(2) 0.025(2) 0.034(3) 0.001(2) -0.008(2) -0.012(2)
C15 0.025(2) 0.023(2) 0.028(2) -0.0016(19) 0.0005(19) -0.011(2)
C16 0.038(3) 0.026(2) 0.042(3) -0.007(2) -0.005(2) -0.013(2)
C17 0.041(3) 0.026(2) 0.038(3) -0.004(2) 0.005(2) -0.020(2)
C18 0.028(2) 0.023(2) 0.027(2) -0.0081(19) -0.0001(19) -0.013(2)
C19 0.027(2) 0.031(3) 0.033(3) -0.008(2) 0.006(2) -0.015(2)
C20 0.023(2) 0.025(2) 0.022(2) -0.0077(18) 0.0005(18) -0.008(2)
C21 0.029(3) 0.030(3) 0.043(3) -0.010(2) 0.011(2) -0.005(2)
C22 0.030(3) 0.023(2) 0.043(3) -0.009(2) 0.008(2) -0.010(2)
C23 0.021(2) 0.020(2) 0.027(2) -0.0034(18) -0.0013(18) -0.0046(19)
C24 0.026(2) 0.023(2) 0.032(3) -0.0001(19) 0.005(2) -0.011(2)
C25 0.024(2) 0.016(2) 0.034(3) 0.0008(19) -0.0024(19) -0.0075(19)
C26 0.040(3) 0.019(2) 0.045(3) -0.002(2) 0.010(2) -0.015(2)
C27 0.036(3) 0.034(3) 0.034(3) -0.005(2) -0.005(2) -0.009(2)
C28 0.029(2) 0.021(2) 0.022(2) -0.0053(18) 0.0066(19) -0.006(2)
C29 0.034(3) 0.034(3) 0.032(3) -0.012(2) 0.006(2) -0.018(2)
C30 0.032(3) 0.039(3) 0.031(3) -0.010(2) 0.011(2) -0.023(2)
C31 0.043(3) 0.033(3) 0.045(3) -0.013(2) 0.010(2) -0.016(3)
C32 0.023(2) 0.023(2) 0.035(3) -0.009(2) 0.010(2) -0.010(2)
C33 0.053(4) 0.086(5) 0.049(4) 0.010(3) -0.009(3) -0.039(4)

loop_
_atom_type_symbol
_atom_type_description
_atom_type_scat_dispersion_real
_atom_type_scat_dispersion_imag
_atom_type_scat_source
C C 0.0033 0.0016 'International Tables Vol C Tables 4.2.6.8 and 6.1.1.4'
H H 0.0000 0.0000 'International Tables Vol C Tables 4.2.6.8 and 6.1.1.4'
N N 0.0061 0.0033 'International Tables Vol C Tables 4.2.6.8 and 6.1.1.4'
S S 0.1246 0.1234 'International Tables Vol C Tables 4.2.6.8 and 6.1.1.4'
Zn Zn 0.2839 1.4301 'International Tables Vol C Tables 4.2.6.8 and 6.1.1.4'
Cl Cl 0.1484 0.1585 'International Tables Vol C Tables 4.2.6.8 and 6.1.1.4'

loop_
_geom_angle_atom_site_label_1
_geom_angle_atom_site_label_2
_geom_angle_atom_site_label_3
_geom_angle
N5 Zn1 N3 110.50(14)
N5 Zn1 N2 113.75(14)
N3 Zn1 N2 112.69(14)
N5 Zn1 S2 115.62(11)
N3 Zn1 S2 117.59(10)
N2 Zn1 S2 84.45(11)
N4 Zn2 N7 106.11(14)
N4 Zn2 N9 113.55(14)
N7 Zn2 N9 108.24(14)
N4 Zn2 N6 108.50(14)
N7 Zn2 N6 115.38(14)
N9 Zn2 N6 105.29(14)
N10 Zn3 N8 110.83(14)
N10 Zn3 N11 111.40(14)
N8 Zn3 N11 115.14(14)
N10 Zn3 S3 115.55(11)
N8 Zn3 S3 117.04(11)
N11 Zn3 S3 84.56(11)
C6 S2 Zn1 98.77(17)
C32 S3 Zn3 98.60(16)
N2 N1 C2 109.5(4)
N2 N1 C6 119.6(4)
C2 N1 C6 130.9(4)
C4 N2 N1 107.6(3)
C4 N2 Zn1 133.7(3)
N1 N2 Zn1 118.3(3)
C8 N3 N4 107.2(3)
C8 N3 Zn1 127.6(3)
N4 N3 Zn1 124.8(3)
C10 N4 N3 108.3(3)
C10 N4 Zn2 125.6(3)
N3 N4 Zn2 125.2(3)
C13 N5 N6 107.4(3)
C13 N5 Zn1 128.9(3)
N6 N5 Zn1 123.2(3)
C15 N6 N5 107.8(3)
C15 N6 Zn2 125.8(3)
N5 N6 Zn2 125.2(3)
C18 N7 N8 107.3(3)
C18 N7 Zn2 125.5(3)
N8 N7 Zn2 125.3(3)
C20 N8 N7 107.8(3)
C20 N8 Zn3 128.1(3)
N7 N8 Zn3 123.9(3)
C23 N9 N10 107.7(3)
C23 N9 Zn2 125.2(3)
N10 N9 Zn2 124.9(3)
C25 N10 N9 107.7(3)
C25 N10 Zn3 129.5(3)
N9 N10 Zn3 122.0(3)
C28 N11 N12 107.5(3)
C28 N11 Zn3 134.4(3)
N12 N11 Zn3 118.0(3)
N11 N12 C30 109.0(4)
N11 N12 C32 119.2(3)
C30 N12 C32 131.7(4)
C2 C1 H1A 109.5
C2 C1 H1B 109.5
H1A C1 H1B 109.5
C2 C1 H1C 109.5
H1A C1 H1C 109.5
H1B C1 H1C 109.5
C3 C2 N1 105.8(4)
C3 C2 C1 126.7(5)
N1 C2 C1 127.5(4)
C2 C3 C4 107.1(4)
C2 C3 H3 126.5
C4 C3 H3 126.5
N2 C4 C3 110.1(4)
N2 C4 C5 122.3(4)
C3 C4 C5 127.6(4)
C4 C5 H5A 109.5
C4 C5 H5B 109.5
H5A C5 H5B 109.5
C4 C5 H5C 109.5
H5A C5 H5C 109.5
H5B C5 H5C 109.5
N1 C6 S1 120.6(3)
N1 C6 S2 118.2(3)
S1 C6 S2 121.2(3)
C8 C7 H7A 109.5
C8 C7 H7B 109.5
H7A C7 H7B 109.5
C8 C7 H7C 109.5
H7A C7 H7C 109.5
H7B C7 H7C 109.5
N3 C8 C9 109.5(4)
N3 C8 C7 121.3(4)
C9 C8 C7 129.2(4)
C8 C9 C10 106.0(4)
C8 C9 H9 127.0
C10 C9 H9 127.0
N4 C10 C9 108.9(4)
N4 C10 C11 120.9(4)
C9 C10 C11 130.3(4)
C10 C11 H11A 109.5
C10 C11 H11B 109.5
H11A C11 H11B 109.5
C10 C11 H11C 109.5
H11A C11 H11C 109.5
H11B C11 H11C 109.5
C13 C12 H12A 109.5
C13 C12 H12B 109.5
H12A C12 H12B 109.5
C13 C12 H12C 109.5
H12A C12 H12C 109.5
H12B C12 H12C 109.5
N5 C13 C14 109.7(4)
N5 C13 C12 120.7(4)
C14 C13 C12 129.5(4)
C13 C14 C15 105.7(4)
C13 C14 H14 127.1
C15 C14 H14 127.1
N6 C15 C14 109.4(4)
N6 C15 C16 120.6(4)
C14 C15 C16 130.0(4)
C15 C16 H16A 109.5
C15 C16 H16B 109.5
H16A C16 H16B 109.5
C15 C16 H16C 109.5
H16A C16 H16C 109.5
H16B C16 H16C 109.5
C18 C17 H17A 109.5
C18 C17 H17B 109.5
H17A C17 H17B 109.5
C18 C17 H17C 109.5
H17A C17 H17C 109.5
H17B C17 H17C 109.5
N7 C18 C19 109.3(4)
N7 C18 C17 120.3(4)
C19 C18 C17 130.4(4)
C18 C19 C20 106.2(4)
C18 C19 H19 126.9
C20 C19 H19 126.9
N8 C20 C19 109.4(4)
N8 C20 C21 121.2(4)
C19 C20 C21 129.4(4)
C20 C21 H21A 109.5
C20 C21 H21B 109.5
H21A C21 H21B 109.5
C20 C21 H21C 109.5
H21A C21 H21C 109.5
H21B C21 H21C 109.5
C23 C22 H22A 109.5
C23 C22 H22B 109.5
H22A C22 H22B 109.5
C23 C22 H22C 109.5
H22A C22 H22C 109.5
H22B C22 H22C 109.5
N9 C23 C24 109.6(4)
N9 C23 C22 120.3(4)
C24 C23 C22 130.2(4)
C23 C24 C25 105.9(4)
C23 C24 H24 127.0
C25 C24 H24 127.0
N10 C25 C24 109.1(4)
N10 C25 C26 121.8(4)
C24 C25 C26 129.1(4)
C25 C26 H26A 109.5
C25 C26 H26B 109.5
H26A C26 H26B 109.5
C25 C26 H26C 109.5
H26A C26 H26C 109.5
H26B C26 H26C 109.5
C28 C27 H27A 109.5
C28 C27 H27B 109.5
H27A C27 H27B 109.5
C28 C27 H27C 109.5
H27A C27 H27C 109.5
H27B C27 H27C 109.5
N11 C28 C29 110.9(4)
N11 C28 C27 122.0(4)
C29 C28 C27 126.9(4)
C30 C29 C28 106.7(4)
C30 C29 H29 126.6
C28 C29 H29 126.6
C29 C30 N12 105.8(4)
C29 C30 C31 127.8(4)
N12 C30 C31 126.4(4)
C30 C31 H31A 109.5
C30 C31 H31B 109.5
H31A C31 H31B 109.5
C30 C31 H31C 109.5
H31A C31 H31C 109.5
H31B C31 H31C 109.5
N12 C32 S4 120.0(3)
N12 C32 S3 118.4(3)
S4 C32 S3 121.6(3)
Cl1 C33 Cl2 112.9(3)
Cl1 C33 H33A 109.0
Cl2 C33 H33A 109.0
Cl1 C33 H33B 109.0
Cl2 C33 H33B 109.0
H33A C33 H33B 107.8

loop_
_geom_bond_atom_site_label_1
_geom_bond_atom_site_label_2
_geom_bond_distance
Zn1 N5 1.962(3)
Zn1 N3 1.965(4)
Zn1 N2 2.029(4)
Zn1 S2 2.3307(13)
Zn2 N4 1.989(3)
Zn2 N7 1.994(3)
Zn2 N9 1.996(3)
Zn2 N6 1.998(3)
Zn3 N10 1.966(3)
Zn3 N8 1.969(3)
Zn3 N11 2.027(4)
Zn3 S3 2.3377(13)
S1 C6 1.652(5)
S2 C6 1.721(5)
S3 C32 1.711(4)
S4 C32 1.659(5)
Cl1 C33 1.739(6)
Cl2 C33 1.756(6)
N1 N2 1.382(5)
N1 C2 1.396(6)
N1 C6 1.416(6)
N2 C4 1.292(5)
N3 C8 1.347(5)
N3 N4 1.386(4)
N4 C10 1.339(5)
N5 C13 1.345(5)
N5 N6 1.392(4)
N6 C15 1.345(5)
N7 C18 1.357(5)
N7 N8 1.384(5)
N8 C20 1.347(5)
N9 C23 1.340(5)
N9 N10 1.384(4)
N10 C25 1.347(5)
N11 C28 1.279(6)
N11 N12 1.397(5)
N12 C30 1.400(6)
N12 C32 1.421(6)
C1 C2 1.468(7)
C1 H1A 0.9800
C1 H1B 0.9800
C1 H1C 0.9800
C2 C3 1.362(7)
C3 C4 1.422(6)
C3 H3 0.9500
C4 C5 1.492(6)
C5 H5A 0.9800
C5 H5B 0.9800
C5 H5C 0.9800
C7 C8 1.497(6)
C7 H7A 0.9800
C7 H7B 0.9800
C7 H7C 0.9800
C8 C9 1.375(6)
C9 C10 1.387(6)
C9 H9 0.9500
C10 C11 1.497(6)
C11 H11A 0.9800
C11 H11B 0.9800
C11 H11C 0.9800
C12 C13 1.498(6)
C12 H12A 0.9800
C12 H12B 0.9800
C12 H12C 0.9800
C13 C14 1.382(6)
C14 C15 1.385(6)
C14 H14 0.9500
C15 C16 1.500(6)
C16 H16A 0.9800
C16 H16B 0.9800
C16 H16C 0.9800
C17 C18 1.501(6)
C17 H17A 0.9800
C17 H17B 0.9800
C17 H17C 0.9800
C18 C19 1.373(6)
C19 C20 1.375(6)
C19 H19 0.9500
C20 C21 1.499(6)
C21 H21A 0.9800
C21 H21B 0.9800
C21 H21C 0.9800
C22 C23 1.501(6)
C22 H22A 0.9800
C22 H22B 0.9800
C22 H22C 0.9800
C23 C24 1.377(6)
C24 C25 1.381(6)
C24 H24 0.9500
C25 C26 1.495(6)
C26 H26A 0.9800
C26 H26B 0.9800
C26 H26C 0.9800
C27 C28 1.496(6)
C27 H27A 0.9800
C27 H27B 0.9800
C27 H27C 0.9800
C28 C29 1.424(6)
C29 C30 1.368(7)
C29 H29 0.9500
C30 C31 1.462(6)
C31 H31A 0.9800
C31 H31B 0.9800
C31 H31C 0.9800
C33 H33A 0.9900
C33 H33B 0.9900
